data_4518127
loop_
_publ_author_name
'La Cognata, Sonia'
'Mobili, Riccardo'
'Merlo, Francesca'
'Speltini, Andrea'
'Boiocchi, Massimo'
'Recca, Teresa'
'Maher, 3rd, Louis J'
'Amendola, Valeria'

_publ_contact_author
;
  Prof. Valeria Amendola
  Dipartimento di Chimica
  University of Pavia
  via Taramelli 12, I-27100 Pavia, ITALY
;
_publ_section_title
;
 Sensing and Liquid-Liquid Extraction of Dicarboxylates Using Dicopper
 Cryptates.
;
_journal_issue 41
_journal_name_full 'ACS omega'
_journal_page_first 26573
_journal_page_last 26582
_journal_paper_doi 10.1021/acsomega.0c03337
_journal_volume 5
_journal_year 2020
_chemical_formula_moiety 'C52 H59 Cu2 N8 O4, 2 (C F3 O3 S), 4 (H2 O)'
_chemical_formula_sum 'C54 H67 Cu2 F6 N8 O14 S2'
_chemical_formula_weight 1357.35
_space_group_crystal_system triclinic
_space_group_IT_number 2
_space_group_name_Hall '-P 1'
_space_group_name_H-M_alt 'P -1'
_atom_sites_solution_hydrogens geom
_atom_sites_solution_primary direct
_atom_sites_solution_secondary difmap
_audit_creation_method SHELXL-2018/3
_cell_angle_alpha 66.3506(12)
_cell_angle_beta 86.0444(13)
_cell_angle_gamma 80.6582(13)
_cell_formula_units_Z 2
_cell_length_a 10.2103(6)
_cell_length_b 17.7980(11)
_cell_length_c 17.8614(11)
_cell_measurement_reflns_used 7840
_cell_measurement_temperature 298(2)
_cell_measurement_theta_max 24
_cell_measurement_theta_min 2
_cell_volume 2933.8(3)
_computing_cell_refinement 'SAINT (Bruker-Axs Inc)'
_computing_data_collection 'SMART (Bruker-Axs Inc)'
_computing_data_reduction 'SAINT (Bruker-Axs Inc)'
_computing_molecular_graphics 'Mercury (Macrae et al., 2008)'
_computing_publication_material 'WinGX publication routines (Farrugia, 1999)'
_computing_structure_refinement 'SHELXL-2018/3 (Sheldrick, 2018)'
_computing_structure_solution 'SIR-97 (Altomare et al., 1999)'
_diffrn_ambient_temperature 298(2)
_diffrn_detector_area_resol_mean 8.333
_diffrn_measured_fraction_theta_full 0.995
_diffrn_measured_fraction_theta_max 0.995
_diffrn_measurement_device_type 'Bruker-Axs Smart-Apex CCD'
_diffrn_measurement_method 'omega scan'
_diffrn_radiation_monochromator graphite
_diffrn_radiation_source 'fine-focus sealed tube'
_diffrn_radiation_type MoK\a
_diffrn_radiation_wavelength 0.7107
_diffrn_reflns_av_R_equivalents 0.0414
_diffrn_reflns_av_unetI/netI 0.0540
_diffrn_reflns_Laue_measured_fraction_full 0.995
_diffrn_reflns_Laue_measured_fraction_max 0.995
_diffrn_reflns_limit_h_max 12
_diffrn_reflns_limit_h_min -12
_diffrn_reflns_limit_k_max 21
_diffrn_reflns_limit_k_min -21
_diffrn_reflns_limit_l_max 21
_diffrn_reflns_limit_l_min -21
_diffrn_reflns_number 28102
_diffrn_reflns_point_group_measured_fraction_full 0.995
_diffrn_reflns_point_group_measured_fraction_max 0.995
_diffrn_reflns_theta_full 25.058
_diffrn_reflns_theta_max 25.058
_diffrn_reflns_theta_min 1.378
_diffrn_standards_decay_% 0
_exptl_absorpt_coefficient_mu 0.887
_exptl_absorpt_correction_T_max 0.893
_exptl_absorpt_correction_T_min 0.769
_exptl_absorpt_correction_type multi-scan
_exptl_absorpt_process_details
;
 SADABS 2016/2: Krause, L., Herbst-Irmer, R., Sheldrick G.M. & Stalke D.,
 J. Appl. Cryst. 48 (2015) 3-10
;
_exptl_crystal_colour BLUISH-AZURE
_exptl_crystal_density_diffrn 1.537
_exptl_crystal_description PRISM
_exptl_crystal_F_000 1406
_exptl_crystal_size_max 0.260
_exptl_crystal_size_mid 0.220
_exptl_crystal_size_min 0.130
_refine_diff_density_max 1.043
_refine_diff_density_min -0.501
_refine_diff_density_rms 0.091
_refine_ls_extinction_method none
_refine_ls_goodness_of_fit_ref 1.056
_refine_ls_hydrogen_treatment constr
_refine_ls_matrix_type full
_refine_ls_number_parameters 856
_refine_ls_number_reflns 10357
_refine_ls_number_restraints 192
_refine_ls_restrained_S_all 1.061
_refine_ls_R_factor_all 0.0808
_refine_ls_R_factor_gt 0.0653
_refine_ls_shift/su_max 0.005
_refine_ls_shift/su_mean 0.001
_refine_ls_structure_factor_coef Fsqd
_refine_ls_weighting_details 'w=1/[\s^2^(Fo^2^)+(0.1445P)^2^+0.0375P] where P=(Fo^2^+2Fc^2^)/3'
_refine_ls_weighting_scheme calc
_refine_ls_wR_factor_gt 0.2011
_refine_ls_wR_factor_ref 0.2169
_reflns_Friedel_coverage 0.000
_reflns_number_gt 7609
_reflns_number_total 10357
_reflns_threshold_expression 'I > 2\s(I)'
_cod_data_source_file ao0c03337_si_002.cif
_cod_data_source_block Cu2L1-ACE
_cod_depositor_comments
;
The following automatic conversions were performed:

data item '_atom_sites_solution_primary' value 'DIRECT' was changed
to 'direct' in accordance with the
/home/data/users/saulius/crontab/automatic-downloads/rss-feeds/ACS/lib/dictionaries/cif_core.dic
dictionary named 'cif_core.dic' version 2.4.2 last updated on
2011-04-26.

data item '_atom_sites_solution_secondary' value 'DIFMAP' was changed
to 'difmap' in accordance with the
/home/data/users/saulius/crontab/automatic-downloads/rss-feeds/ACS/lib/dictionaries/cif_core.dic
dictionary named 'cif_core.dic' version 2.4.2 last updated on
2011-04-26.

Automatic conversion script
Id: cif_fix_values 7556 2019-12-06 15:28:31Z antanas 

 Adding full bibliography for 4518126--4518128.cif.
;
_cod_database_code 4518127
_shelx_shelxl_version_number 2018/3
_shelx_space_group_comment
;
The symmetry employed for this shelxl refinement is uniquely defined
by the following loop, which should always be used as a source of
symmetry information in preference to the above space-group names.
They are only intended as comments.
;

loop_
_space_group_symop_operation_xyz
'x, y, z'
'-x, -y, -z'

loop_
_atom_site_label
_atom_site_type_symbol
_atom_site_fract_x
_atom_site_fract_y
_atom_site_fract_z
_atom_site_U_iso_or_equiv
_atom_site_adp_type
_atom_site_occupancy
_atom_site_site_symmetry_order
_atom_site_calc_flag
_atom_site_refinement_flags_posn
_atom_site_refinement_flags_adp
_atom_site_refinement_flags_occupancy
_atom_site_disorder_assembly
_atom_site_disorder_group
Cu1 Cu 0.58881(4) 0.95713(3) 0.82628(3) 0.04962(19) Uani 1 1 d . . . . .
Cu2 Cu 0.92997(5) 0.51712(3) 1.25565(3) 0.0599(2) Uani 1 1 d . . . . .
C1 C 0.6010(6) 1.0902(3) 0.6661(3) 0.0821(15) Uani 1 1 d . . . . .
H1A H 0.662338 1.118356 0.680768 0.099 Uiso 1 1 calc R U . . .
H1B H 0.553132 1.130006 0.617784 0.099 Uiso 1 1 calc R U . . .
C2 C 0.6774(5) 1.0206(3) 0.6473(3) 0.0753(13) Uani 1 1 d . . . . .
H2A H 0.617185 0.996495 0.626616 0.090 Uiso 1 1 calc R U . . .
H2B H 0.742552 1.042071 0.604984 0.090 Uiso 1 1 calc R U . . .
C3 C 0.8177(5) 0.8892(3) 0.6971(3) 0.0732(13) Uani 1 1 d . . . . .
H3A H 0.753918 0.865765 0.678339 0.088 Uiso 1 1 calc R U . . .
H3B H 0.876229 0.913658 0.651550 0.088 Uiso 1 1 calc R U . . .
C4 C 0.8971(4) 0.8216(3) 0.7633(3) 0.0609(11) Uani 1 1 d . . . . .
C5 C 0.8391(4) 0.7685(3) 0.8307(3) 0.0603(11) Uani 1 1 d . . . . .
H5 H 0.747119 0.775372 0.835687 3.000 Uiso 1 1 calc R U . . .
C6 C 0.9160(4) 0.7034(2) 0.8929(3) 0.0537(10) Uani 1 1 d . . . . .
C7 C 0.8570(4) 0.6510(3) 0.9648(3) 0.0621(11) Uani 1 1 d . . . . .
H7 H 0.765050 0.657676 0.969743 3.000 Uiso 1 1 calc R U . . .
C8 C 0.9321(4) 0.5905(3) 1.0275(3) 0.0600(10) Uani 1 1 d . . . . .
H8 H 0.890242 0.556201 1.073545 3.000 Uiso 1 1 calc R U . . .
C9 C 1.0710(4) 0.5800(3) 1.0229(3) 0.0559(10) Uani 1 1 d . . . . .
C10 C 1.1323(4) 0.6297(3) 0.9522(3) 0.0580(10) Uani 1 1 d . . . . .
H10 H 1.224361 0.622781 0.947916 3.000 Uiso 1 1 calc R U . . .
C11 C 1.0545(4) 0.6904(2) 0.8871(2) 0.0511(9) Uani 1 1 d . . . . .
C12 C 1.1147(4) 0.7451(3) 0.8142(3) 0.0629(11) Uani 1 1 d . . . . .
H12 H 1.206257 0.737308 0.807294 3.000 Uiso 1 1 calc R U . . .
C13 C 1.0377(5) 0.8082(3) 0.7554(3) 0.0676(12) Uani 1 1 d . . . . .
C14 C 1.1568(4) 0.5202(3) 1.0939(3) 0.0673(12) Uani 1 1 d . . . . .
H14A H 1.215970 0.482417 1.075604 0.081 Uiso 1 1 calc R U . . .
H14B H 1.211280 0.551343 1.109498 0.081 Uiso 1 1 calc R U . . .
C15 C 1.1815(5) 0.4110(3) 1.2274(3) 0.0822(15) Uani 1 1 d . . . . .
H15A H 1.244060 0.440438 1.239115 0.099 Uiso 1 1 calc R U . . .
H15B H 1.230763 0.373333 1.204977 0.099 Uiso 1 1 calc R U . . .
C16 C 1.1133(6) 0.3621(3) 1.3054(4) 0.0888(16) Uani 1 1 d . . . . .
H16A H 1.054917 0.329997 1.294226 0.107 Uiso 1 1 calc R U . . .
H16B H 1.179355 0.323702 1.344488 0.107 Uiso 1 1 calc R U . . .
C17 C 0.4667(5) 1.1216(3) 0.7715(3) 0.0782(14) Uani 1 1 d . . . . .
H17A H 0.394848 1.105066 0.810196 0.094 Uiso 1 1 calc R U . . .
H17B H 0.435902 1.175354 0.729160 0.094 Uiso 1 1 calc R U . . .
C18 C 0.5837(5) 1.1274(2) 0.8142(3) 0.0655(12) Uani 1 1 d . . . . .
H18A H 0.647074 1.155830 0.774047 0.079 Uiso 1 1 calc R U . . .
H18B H 0.554616 1.159285 0.846957 0.079 Uiso 1 1 calc R U . . .
C19 C 0.7868(4) 1.0479(2) 0.8852(3) 0.0600(10) Uani 1 1 d . . . . .
H19A H 0.836792 1.063764 0.834460 0.072 Uiso 1 1 calc R U . . .
H19B H 0.784124 1.091342 0.905253 0.072 Uiso 1 1 calc R U . . .
C20 C 0.8589(4) 0.9701(3) 0.9455(3) 0.0558(10) Uani 1 1 d . . . . .
C21 C 0.8575(4) 0.9500(3) 1.0278(3) 0.0626(11) Uani 1 1 d . . . . .
H21 H 0.808234 0.986496 1.048124 0.075 Uiso 1 1 calc R U . . .
C22 C 0.9303(4) 0.8739(2) 1.0841(3) 0.0535(10) Uani 1 1 d . . . . .
C23 C 0.9294(5) 0.8523(3) 1.1680(3) 0.0660(11) Uani 1 1 d . . . . .
H23 H 0.885434 0.889470 1.189254 0.079 Uiso 1 1 calc R U . . .
C24 C 0.9913(5) 0.7785(3) 1.2187(3) 0.0688(12) Uani 1 1 d . . . . .
H24 H 0.988472 0.765766 1.274590 0.083 Uiso 1 1 calc R U . . .
C25 C 1.0611(4) 0.7187(3) 1.1904(3) 0.0561(10) Uani 1 1 d . . . . .
C26 C 1.0675(4) 0.7401(3) 1.1083(3) 0.0619(11) Uani 1 1 d . . . . .
H26 H 1.115678 0.703189 1.088030 0.074 Uiso 1 1 calc R U . . .
C27 C 1.0005(4) 0.8196(3) 1.0508(3) 0.0537(10) Uani 1 1 d . . . . .
C28 C 1.0073(5) 0.8407(3) 0.9681(3) 0.0680(12) Uani 1 1 d . . . . .
H28 H 1.058446 0.805192 0.947302 0.082 Uiso 1 1 calc R U . . .
C29 C 0.9388(4) 0.9140(3) 0.9161(3) 0.0667(12) Uani 1 1 d . . . . .
H29 H 0.944493 0.927649 0.860055 0.080 Uiso 1 1 calc R U . . .
C30 C 1.1204(5) 0.6372(3) 1.2513(3) 0.0685(12) Uani 1 1 d . . . . .
H30A H 1.177371 0.645688 1.287577 0.082 Uiso 1 1 calc R U . . .
H30B H 1.174644 0.606341 1.223347 0.082 Uiso 1 1 calc R U . . .
C31 C 1.0567(7) 0.5296(4) 1.3846(3) 0.0924(17) Uani 1 1 d . . . . .
H31A H 0.979768 0.520971 1.420398 0.111 Uiso 1 1 calc R U . . .
H31B H 1.118523 0.552318 1.405655 0.111 Uiso 1 1 calc R U . . .
C32 C 1.1216(7) 0.4487(4) 1.3816(3) 0.0937(18) Uani 1 1 d . . . . .
H32A H 1.204756 0.456313 1.351811 0.112 Uiso 1 1 calc R U . . .
H32B H 1.140897 0.408009 1.436773 0.112 Uiso 1 1 calc R U . . .
C33 C 0.3919(6) 1.0430(4) 0.7022(4) 0.0985(19) Uani 1 1 d . . . . .
H33A H 0.329990 1.093854 0.678807 0.118 Uiso 1 1 calc R U . . .
H33B H 0.421167 1.024293 0.658833 0.118 Uiso 1 1 calc R U . . .
C34 C 0.3250(6) 0.9807(4) 0.7647(4) 0.109(2) Uani 1 1 d . . . . .
H34A H 0.260432 0.964150 0.739248 0.131 Uiso 1 1 calc R U . . .
H34B H 0.277655 1.004363 0.800990 0.131 Uiso 1 1 calc R U . . .
C35 C 0.3430(4) 0.8548(3) 0.8822(3) 0.0717(12) Uani 1 1 d . . . . .
H35A H 0.262123 0.850372 0.859824 0.086 Uiso 1 1 calc R U . . .
H35B H 0.317226 0.885344 0.916615 0.086 Uiso 1 1 calc R U . . .
C36 C 0.4035(4) 0.7690(3) 0.9363(3) 0.0614(11) Uani 1 1 d . . . . .
C37 C 0.3896(4) 0.7440(3) 1.0183(3) 0.0612(11) Uani 1 1 d . . . . .
H37 H 0.340632 0.780120 1.039223 0.073 Uiso 1 1 calc R U . . .
C38 C 0.4483(4) 0.6631(3) 1.0743(3) 0.0628(12) Uani 1 1 d . . . . .
C39 C 0.4458(5) 0.6386(3) 1.1586(3) 0.0705(13) Uani 1 1 d . . . . .
H39 H 0.394076 0.672588 1.180962 0.085 Uiso 1 1 calc R U . . .
C40 C 0.5163(5) 0.5669(3) 1.2091(4) 0.0786(14) Uani 1 1 d . . . . .
H40 H 0.511197 0.551300 1.265377 0.094 Uiso 1 1 calc R U . . .
C41 C 0.5992(5) 0.5149(3) 1.1750(4) 0.0786(15) Uani 1 1 d . U . . .
C42 C 0.5957(5) 0.5357(3) 1.0932(4) 0.0709(13) Uani 1 1 d . U . . .
H42 H 0.644758 0.500409 1.071365 0.085 Uiso 1 1 calc R U . . .
C43 C 0.5197(4) 0.6094(3) 1.0402(3) 0.0640(12) Uani 1 1 d . . . . .
C44 C 0.5207(5) 0.6359(3) 0.9535(4) 0.0725(14) Uani 1 1 d . . . . .
H44 H 0.559205 0.598969 0.930513 0.087 Uiso 1 1 calc R U . . .
C45 C 0.4677(4) 0.7122(3) 0.9047(4) 0.0687(12) Uani 1 1 d . . . . .
H45 H 0.473475 0.728137 0.848399 0.082 Uiso 1 1 calc R U . . .
C46 C 0.6861(6) 0.4372(3) 1.2319(4) 0.0954(18) Uani 1 1 d . . . . .
H46A H 0.628634 0.397176 1.263872 0.114 Uiso 1 1 calc R U . . .
H46B H 0.742161 0.413329 1.198512 0.114 Uiso 1 1 calc R U . . .
C47 C 0.8248(7) 0.3663(3) 1.3528(4) 0.103(2) Uani 1 1 d . . . . .
H47A H 0.753935 0.343996 1.390207 0.124 Uiso 1 1 calc R U . . .
H47B H 0.858269 0.327672 1.327643 0.124 Uiso 1 1 calc R U . . .
C48 C 0.9330(7) 0.3747(3) 1.3989(4) 0.0947(19) Uani 1 1 d . . . . .
H48A H 0.896813 0.405713 1.431392 0.114 Uiso 1 1 calc R U . . .
H48B H 0.973643 0.320143 1.435648 0.114 Uiso 1 1 calc R U . . .
C49 C 0.6006(4) 0.8635(2) 0.9888(2) 0.0465(9) Uani 1 1 d . . . . .
C50 C 0.6577(4) 0.7949(2) 1.0624(2) 0.0486(9) Uani 1 1 d . . . . .
C51 C 0.6998(4) 0.7386(2) 1.1228(2) 0.0491(9) Uani 1 1 d . . . . .
C52 C 0.7576(4) 0.6676(2) 1.1942(3) 0.0523(9) Uani 1 1 d . . . . .
N1 N 0.5054(4) 1.0596(2) 0.7343(2) 0.0667(10) Uani 1 1 d . . . . .
N2 N 0.7455(4) 0.9556(2) 0.7207(2) 0.0630(9) Uani 1 1 d . . . . .
H2 H 0.816749 0.981988 0.729499 0.076 Uiso 1 1 calc R U . . .
N3 N 0.6483(3) 1.04342(18) 0.86747(19) 0.0492(7) Uani 1 1 d . . . . .
H3 H 0.602294 1.032243 0.920000 0.059 Uiso 1 1 calc R U . . .
N4 N 0.4207(4) 0.9052(2) 0.8140(3) 0.0706(10) Uani 1 1 d . . . . .
H4 H 0.448038 0.873887 0.779838 0.085 Uiso 1 1 calc R U . . .
N5 N 1.0343(4) 0.4180(2) 1.3416(3) 0.0750(11) Uani 1 1 d . . . . .
N6 N 1.0844(4) 0.4707(2) 1.1671(2) 0.0649(9) Uani 1 1 d . . . . .
H6 H 1.036571 0.437175 1.149418 0.078 Uiso 1 1 calc R U . . .
N7 N 1.0158(4) 0.5880(2) 1.3004(2) 0.0623(9) Uani 1 1 d . . . . .
H7A H 0.943283 0.628418 1.306839 0.075 Uiso 1 1 calc R U . . .
N8 N 0.7711(4) 0.4480(2) 1.2882(3) 0.0743(11) Uani 1 1 d . . . . .
H8A H 0.709632 0.474845 1.317760 0.089 Uiso 1 1 calc R U . . .
O1 O 0.6542(2) 0.86322(15) 0.92168(16) 0.0477(6) Uani 1 1 d . . . . .
O2 O 0.5080(3) 0.91422(16) 0.99503(17) 0.0558(7) Uani 1 1 d . . . . .
O3 O 0.8308(3) 0.61287(17) 1.17624(18) 0.0588(7) Uani 1 1 d . . . . .
O4 O 0.7339(3) 0.6659(2) 1.26332(19) 0.0753(9) Uani 1 1 d . . . . .
C53 C 1.0448(6) 1.1063(3) 0.5361(3) 0.0925(17) Uani 1 1 d D . . . .
F1 F 1.1493(5) 1.0543(3) 0.5512(3) 0.169(2) Uani 1 1 d D . . . .
F2 F 1.0671(6) 1.1679(3) 0.4675(3) 0.166(2) Uani 1 1 d D . . . .
F3 F 0.9554(5) 1.0698(3) 0.5194(3) 0.164(2) Uani 1 1 d D . . . .
S1 S 0.99498(14) 1.13958(9) 0.61628(8) 0.0775(4) Uani 1 1 d D . . . .
O5 O 0.9774(5) 1.0661(3) 0.6837(2) 0.1348(18) Uani 1 1 d D . . . .
O6 O 1.1042(5) 1.1755(4) 0.6231(3) 0.137(2) Uani 1 1 d D . . . .
O7 O 0.8788(5) 1.1941(3) 0.5871(3) 0.1323(18) Uani 1 1 d D . . . .
C54 C 0.6205(7) 1.1710(6) 0.4117(5) 0.105(4) Uani 0.5 1 d D U P A 1
F4 F 0.6260(12) 1.0945(5) 0.4544(7) 0.193(6) Uani 0.5 1 d D U P A 1
F5 F 0.7269(6) 1.1807(9) 0.3660(6) 0.217(6) Uani 0.5 1 d D U P A 1
F6 F 0.6317(10) 1.2051(8) 0.4634(6) 0.151(5) Uani 0.5 1 d D U P A 1
S2 S 0.4735(4) 1.2140(4) 0.3525(3) 0.0892(16) Uani 0.5 1 d D U P A 1
O8 O 0.4820(12) 1.1696(8) 0.3018(6) 0.149(6) Uani 0.5 1 d D U P A 1
O9 O 0.3727(7) 1.1958(7) 0.4121(6) 0.133(4) Uani 0.5 1 d D U P A 1
O10 O 0.4864(11) 1.2969(5) 0.3122(7) 0.166(6) Uani 0.5 1 d D U P A 1
O1W O 0.6732(11) 0.4944(5) 1.4340(5) 0.242(5) Uani 1 1 d . . . B 1
O2W O 0.5658(10) 0.6669(5) 1.3906(6) 0.229(4) Uani 1 1 d . . . C 1
O3W O 0.3025(7) 0.6658(5) 1.4180(5) 0.195(3) Uani 1 1 d . . . D 1
O4WA O 0.6998(9) 0.7384(5) 1.4696(5) 0.103(2) Uani 0.5 1 d . . P E 1
C54B C 0.5691(12) 1.1440(6) 0.4316(5) 0.148(5) Uani 0.5 1 d D U P F 2
F4B F 0.4770(15) 1.1142(10) 0.4791(6) 0.296(9) Uani 0.5 1 d D U P F 2
F5B F 0.6412(15) 1.1713(8) 0.4703(6) 0.167(6) Uani 0.5 1 d D U P F 2
F6B F 0.644(2) 1.0810(7) 0.4223(9) 0.284(10) Uani 0.5 1 d D U P F 2
S2B S 0.5101(5) 1.2234(4) 0.3372(3) 0.0832(15) Uani 0.5 1 d D U P F 2
O8B O 0.4405(13) 1.1823(8) 0.3036(6) 0.198(8) Uani 0.5 1 d D U P F 2
O9B O 0.4304(13) 1.2814(8) 0.3618(6) 0.214(9) Uani 0.5 1 d D U P F 2
O10B O 0.6260(9) 1.2479(7) 0.2960(5) 0.149(4) Uani 0.5 1 d D U P F 2
O4WB O 0.780(2) 0.6875(10) 1.4083(8) 0.205(7) Uani 0.5 1 d . . P G 2

loop_
_atom_site_aniso_label
_atom_site_aniso_U_11
_atom_site_aniso_U_22
_atom_site_aniso_U_33
_atom_site_aniso_U_23
_atom_site_aniso_U_13
_atom_site_aniso_U_12
Cu1 0.0494(3) 0.0439(3) 0.0517(3) -0.0165(2) 0.0002(2) -0.0032(2)
Cu2 0.0655(4) 0.0416(3) 0.0601(3) -0.0105(2) 0.0018(3) -0.0002(2)
C1 0.114(4) 0.060(3) 0.052(3) -0.004(2) -0.001(3) -0.001(3)
C2 0.091(3) 0.079(3) 0.046(2) -0.017(2) 0.004(2) -0.008(3)
C3 0.087(3) 0.071(3) 0.062(3) -0.030(2) 0.009(2) -0.006(2)
C4 0.061(3) 0.064(3) 0.069(3) -0.039(2) 0.008(2) -0.007(2)
C5 0.059(2) 0.060(3) 0.070(3) -0.038(2) 0.001(2) -0.001(2)
C6 0.050(2) 0.057(2) 0.066(3) -0.038(2) 0.0145(19) -0.0117(18)
C7 0.052(2) 0.070(3) 0.071(3) -0.034(2) 0.011(2) -0.014(2)
C8 0.053(2) 0.066(3) 0.067(3) -0.035(2) 0.007(2) -0.008(2)
C9 0.055(2) 0.054(2) 0.069(3) -0.037(2) 0.007(2) -0.0056(18)
C10 0.054(2) 0.055(2) 0.076(3) -0.039(2) 0.009(2) -0.0077(19)
C11 0.047(2) 0.055(2) 0.065(2) -0.037(2) 0.0115(18) -0.0114(17)
C12 0.054(2) 0.065(3) 0.076(3) -0.033(2) 0.017(2) -0.017(2)
C13 0.072(3) 0.062(3) 0.074(3) -0.032(2) 0.016(2) -0.018(2)
C14 0.057(3) 0.071(3) 0.080(3) -0.039(2) 0.010(2) -0.003(2)
C15 0.076(3) 0.063(3) 0.090(4) -0.022(3) 0.004(3) 0.016(2)
C16 0.087(4) 0.050(3) 0.101(4) -0.010(3) -0.004(3) 0.015(2)
C17 0.081(3) 0.057(3) 0.083(3) -0.022(2) -0.001(3) 0.015(2)
C18 0.084(3) 0.041(2) 0.064(3) -0.0164(19) 0.007(2) -0.003(2)
C19 0.063(3) 0.049(2) 0.071(3) -0.024(2) 0.006(2) -0.0173(19)
C20 0.050(2) 0.056(2) 0.071(3) -0.029(2) 0.0018(19) -0.0221(18)
C21 0.060(3) 0.061(3) 0.082(3) -0.041(2) 0.013(2) -0.020(2)
C22 0.048(2) 0.056(2) 0.072(3) -0.040(2) 0.0155(19) -0.0189(18)
C23 0.070(3) 0.063(3) 0.076(3) -0.039(2) 0.014(2) -0.014(2)
C24 0.069(3) 0.069(3) 0.080(3) -0.040(3) 0.008(2) -0.017(2)
C25 0.053(2) 0.059(2) 0.065(3) -0.032(2) 0.0039(19) -0.0126(18)
C26 0.057(2) 0.064(3) 0.081(3) -0.045(2) 0.012(2) -0.017(2)
C27 0.045(2) 0.068(3) 0.065(3) -0.040(2) 0.0131(18) -0.0219(19)
C28 0.059(3) 0.083(3) 0.080(3) -0.052(3) 0.004(2) -0.011(2)
C29 0.060(3) 0.073(3) 0.077(3) -0.038(3) 0.000(2) -0.014(2)
C30 0.061(3) 0.070(3) 0.077(3) -0.034(2) 0.000(2) -0.006(2)
C31 0.110(4) 0.093(4) 0.055(3) -0.010(3) -0.013(3) -0.008(3)
C32 0.108(4) 0.085(4) 0.062(3) -0.009(3) -0.015(3) 0.014(3)
C33 0.086(4) 0.078(4) 0.113(5) -0.017(3) -0.042(3) 0.003(3)
C34 0.076(4) 0.103(4) 0.125(5) -0.016(4) -0.042(4) -0.010(3)
C35 0.054(2) 0.071(3) 0.097(4) -0.039(3) 0.002(2) -0.013(2)
C36 0.042(2) 0.064(3) 0.092(3) -0.043(2) 0.012(2) -0.0187(19)
C37 0.045(2) 0.056(2) 0.093(3) -0.040(2) 0.015(2) -0.0143(18)
C38 0.045(2) 0.055(2) 0.099(4) -0.039(2) 0.023(2) -0.0223(18)
C39 0.057(3) 0.063(3) 0.093(4) -0.033(3) 0.024(2) -0.017(2)
C40 0.067(3) 0.071(3) 0.095(4) -0.030(3) 0.027(3) -0.026(3)
C41 0.052(2) 0.046(2) 0.131(4) -0.026(3) 0.009(3) -0.0158(19)
C42 0.059(3) 0.051(2) 0.112(4) -0.042(3) 0.019(3) -0.016(2)
C43 0.042(2) 0.054(2) 0.106(4) -0.041(3) 0.016(2) -0.0201(18)
C44 0.054(3) 0.071(3) 0.114(4) -0.060(3) 0.014(3) -0.015(2)
C45 0.043(2) 0.077(3) 0.102(4) -0.052(3) 0.006(2) -0.010(2)
C46 0.088(4) 0.051(3) 0.135(5) -0.019(3) 0.001(4) -0.022(3)
C47 0.104(4) 0.054(3) 0.110(5) 0.004(3) 0.030(4) -0.008(3)
C48 0.109(5) 0.060(3) 0.073(3) 0.009(3) 0.011(3) 0.003(3)
C49 0.046(2) 0.0367(18) 0.057(2) -0.0169(17) 0.0017(17) -0.0121(16)
C50 0.049(2) 0.044(2) 0.055(2) -0.0214(19) 0.0087(18) -0.0137(16)
C51 0.049(2) 0.044(2) 0.057(2) -0.0233(19) 0.0046(18) -0.0087(16)
C52 0.050(2) 0.046(2) 0.056(2) -0.0149(18) 0.0090(18) -0.0109(17)
N1 0.069(2) 0.054(2) 0.064(2) -0.0141(18) -0.0114(19) 0.0049(17)
N2 0.072(2) 0.064(2) 0.052(2) -0.0254(17) 0.0023(17) -0.0017(18)
N3 0.0553(18) 0.0398(16) 0.0490(17) -0.0149(14) 0.0105(14) -0.0092(13)
N4 0.066(2) 0.061(2) 0.086(3) -0.028(2) -0.012(2) -0.0120(18)
N5 0.085(3) 0.052(2) 0.067(2) -0.0078(19) -0.001(2) 0.005(2)
N6 0.064(2) 0.053(2) 0.076(2) -0.0291(18) -0.0017(19) 0.0050(17)
N7 0.069(2) 0.063(2) 0.0510(19) -0.0207(17) -0.0002(16) -0.0037(17)
N8 0.083(3) 0.0418(19) 0.079(3) -0.0080(18) 0.018(2) -0.0082(18)
O1 0.0468(14) 0.0409(13) 0.0524(15) -0.0164(12) 0.0029(12) -0.0051(11)
O2 0.0612(17) 0.0426(14) 0.0598(17) -0.0192(12) 0.0082(13) -0.0037(12)
O3 0.0662(18) 0.0423(14) 0.0611(17) -0.0152(13) -0.0051(14) -0.0011(13)
O4 0.080(2) 0.077(2) 0.0546(19) -0.0184(16) 0.0091(16) 0.0017(17)
C53 0.118(5) 0.075(3) 0.092(4) -0.043(3) -0.004(4) -0.006(3)
F1 0.159(4) 0.178(5) 0.186(5) -0.114(4) -0.001(4) 0.043(4)
F2 0.273(7) 0.127(3) 0.098(3) -0.050(3) 0.052(3) -0.041(4)
F3 0.176(4) 0.219(5) 0.180(5) -0.151(4) 0.038(4) -0.080(4)
S1 0.0779(8) 0.0904(9) 0.0746(8) -0.0433(7) 0.0038(6) -0.0141(7)
O5 0.168(5) 0.154(5) 0.078(3) -0.031(3) 0.010(3) -0.058(4)
O6 0.116(3) 0.199(5) 0.174(5) -0.143(5) 0.043(3) -0.071(4)
O7 0.114(4) 0.145(4) 0.153(4) -0.090(4) -0.013(3) 0.027(3)
C54 0.086(6) 0.137(9) 0.073(7) -0.026(6) 0.004(5) -0.008(8)
F4 0.270(15) 0.121(8) 0.130(9) -0.015(7) -0.038(9) 0.049(8)
F5 0.072(5) 0.345(17) 0.177(10) -0.068(10) 0.023(5) 0.019(8)
F6 0.171(10) 0.198(13) 0.100(7) -0.050(7) -0.030(6) -0.081(9)
S2 0.069(3) 0.095(3) 0.101(3) -0.030(2) -0.003(2) -0.026(2)
O8 0.150(10) 0.241(15) 0.117(11) -0.125(12) 0.023(7) -0.059(10)
O9 0.087(5) 0.162(9) 0.184(10) -0.104(8) 0.046(6) -0.033(6)
O10 0.145(11) 0.109(7) 0.203(15) 0.002(7) -0.049(9) -0.054(7)
O1W 0.325(11) 0.170(7) 0.191(7) -0.073(6) 0.053(7) 0.056(7)
O2W 0.241(9) 0.213(8) 0.246(9) -0.112(8) 0.100(7) -0.060(7)
O3W 0.155(6) 0.171(6) 0.248(8) -0.086(6) -0.012(5) 0.020(5)
O4WA 0.124(6) 0.113(6) 0.088(5) -0.050(5) 0.023(5) -0.039(5)
C54B 0.219(18) 0.129(12) 0.093(9) -0.032(7) -0.034(8) -0.039(9)
F4B 0.38(2) 0.303(17) 0.129(9) 0.052(10) 0.005(11) -0.213(15)
F5B 0.237(13) 0.138(10) 0.115(8) -0.031(6) -0.090(8) -0.012(8)
F6B 0.40(2) 0.165(11) 0.31(2) -0.133(13) -0.212(16) 0.097(13)
S2B 0.082(3) 0.113(3) 0.0595(19) -0.0286(19) 0.0065(18) -0.046(2)
O8B 0.240(16) 0.296(18) 0.090(9) -0.046(10) -0.017(9) -0.199(14)
O9B 0.201(14) 0.307(18) 0.111(9) -0.112(12) -0.050(9) 0.122(14)
O10B 0.165(9) 0.198(11) 0.123(7) -0.079(7) 0.052(7) -0.118(9)
O4WB 0.30(2) 0.197(14) 0.143(11) -0.063(10) 0.012(12) -0.132(14)

loop_
_atom_type_symbol
_atom_type_description
_atom_type_scat_dispersion_real
_atom_type_scat_dispersion_imag
_atom_type_scat_source
C C 0.0033 0.0016 'International Tables Vol C Tables 4.2.6.8 and 6.1.1.4'
H H 0.0000 0.0000 'International Tables Vol C Tables 4.2.6.8 and 6.1.1.4'
Cu Cu 0.3201 1.2651 'International Tables Vol C Tables 4.2.6.8 and 6.1.1.4'
F F 0.0171 0.0103 'International Tables Vol C Tables 4.2.6.8 and 6.1.1.4'
N N 0.0061 0.0033 'International Tables Vol C Tables 4.2.6.8 and 6.1.1.4'
O O 0.0106 0.0060 'International Tables Vol C Tables 4.2.6.8 and 6.1.1.4'
S S 0.1246 0.1234 'International Tables Vol C Tables 4.2.6.8 and 6.1.1.4'

loop_
_geom_angle_atom_site_label_1
_geom_angle_atom_site_label_2
_geom_angle_atom_site_label_3
_geom_angle
_geom_angle_site_symmetry_1
_geom_angle_site_symmetry_3
_geom_angle_publ_flag
O1 Cu1 N1 173.57(14) . . ?
O1 Cu1 N3 93.44(11) . . ?
N1 Cu1 N3 83.87(14) . . ?
O1 Cu1 N4 94.29(13) . . ?
N1 Cu1 N4 84.50(15) . . ?
N3 Cu1 N4 143.11(15) . . ?
O1 Cu1 N2 105.10(12) . . ?
N1 Cu1 N2 81.24(15) . . ?
N3 Cu1 N2 103.94(13) . . ?
N4 Cu1 N2 108.67(15) . . ?
O3 Cu2 N5 178.26(15) . . ?
O3 Cu2 N7 92.18(13) . . ?
N5 Cu2 N7 86.31(17) . . ?
O3 Cu2 N8 94.43(14) . . ?
N5 Cu2 N8 86.10(17) . . ?
N7 Cu2 N8 136.87(16) . . ?
O3 Cu2 N6 100.45(12) . . ?
N5 Cu2 N6 80.91(15) . . ?
N7 Cu2 N6 110.87(14) . . ?
N8 Cu2 N6 109.68(15) . . ?
N1 C1 C2 111.4(4) . . ?
N1 C1 H1A 109.3 . . ?
C2 C1 H1A 109.3 . . ?
N1 C1 H1B 109.3 . . ?
C2 C1 H1B 109.3 . . ?
H1A C1 H1B 108.0 . . ?
N2 C2 C1 111.3(4) . . ?
N2 C2 H2A 109.4 . . ?
C1 C2 H2A 109.4 . . ?
N2 C2 H2B 109.4 . . ?
C1 C2 H2B 109.4 . . ?
H2A C2 H2B 108.0 . . ?
C4 C3 N2 114.3(4) . . ?
C4 C3 H3A 108.7 . . ?
N2 C3 H3A 108.7 . . ?
C4 C3 H3B 108.7 . . ?
N2 C3 H3B 108.7 . . ?
H3A C3 H3B 107.6 . . ?
C5 C4 C13 118.5(4) . . ?
C5 C4 C3 121.8(4) . . ?
C13 C4 C3 119.6(4) . . ?
C4 C5 C6 121.2(4) . . ?
C4 C5 H5 119.4 . . ?
C6 C5 H5 119.4 . . ?
C11 C6 C5 121.1(4) . . ?
C11 C6 C7 117.4(4) . . ?
C5 C6 C7 121.5(4) . . ?
C8 C7 C6 121.7(4) . . ?
C8 C7 H7 119.2 . . ?
C6 C7 H7 119.2 . . ?
C7 C8 C9 120.7(4) . . ?
C7 C8 H8 119.6 . . ?
C9 C8 H8 119.6 . . ?
C10 C9 C8 119.0(4) . . ?
C10 C9 C14 118.7(4) . . ?
C8 C9 C14 122.2(4) . . ?
C9 C10 C11 120.0(4) . . ?
C9 C10 H10 120.0 . . ?
C11 C10 H10 120.0 . . ?
C6 C11 C10 121.1(4) . . ?
C6 C11 C12 117.3(4) . . ?
C10 C11 C12 121.5(4) . . ?
C13 C12 C11 120.3(4) . . ?
C13 C12 H12 119.8 . . ?
C11 C12 H12 119.8 . . ?
C12 C13 C4 121.5(4) . . ?
N6 C14 C9 115.5(4) . . ?
N6 C14 H14A 108.4 . . ?
C9 C14 H14A 108.4 . . ?
N6 C14 H14B 108.4 . . ?
C9 C14 H14B 108.4 . . ?
H14A C14 H14B 107.5 . . ?
N6 C15 C16 110.9(4) . . ?
N6 C15 H15A 109.5 . . ?
C16 C15 H15A 109.5 . . ?
N6 C15 H15B 109.5 . . ?
C16 C15 H15B 109.5 . . ?
H15A C15 H15B 108.1 . . ?
N5 C16 C15 111.3(4) . . ?
N5 C16 H16A 109.4 . . ?
C15 C16 H16A 109.4 . . ?
N5 C16 H16B 109.4 . . ?
C15 C16 H16B 109.4 . . ?
H16A C16 H16B 108.0 . . ?
N1 C17 C18 109.8(4) . . ?
N1 C17 H17A 109.7 . . ?
C18 C17 H17A 109.7 . . ?
N1 C17 H17B 109.7 . . ?
C18 C17 H17B 109.7 . . ?
H17A C17 H17B 108.2 . . ?
N3 C18 C17 110.4(4) . . ?
N3 C18 H18A 109.6 . . ?
C17 C18 H18A 109.6 . . ?
N3 C18 H18B 109.6 . . ?
C17 C18 H18B 109.6 . . ?
H18A C18 H18B 108.1 . . ?
C20 C19 N3 115.2(3) . . ?
C20 C19 H19A 108.5 . . ?
N3 C19 H19A 108.5 . . ?
C20 C19 H19B 108.5 . . ?
N3 C19 H19B 108.5 . . ?
H19A C19 H19B 107.5 . . ?
C21 C20 C29 117.6(4) . . ?
C21 C20 C19 123.9(4) . . ?
C29 C20 C19 118.4(4) . . ?
C20 C21 C22 122.0(4) . . ?
C20 C21 H21 119.0 . . ?
C22 C21 H21 119.0 . . ?
C23 C22 C27 120.3(4) . . ?
C23 C22 C21 122.7(4) . . ?
C27 C22 C21 117.0(4) . . ?
C24 C23 C22 120.8(4) . . ?
C24 C23 H23 119.6 . . ?
C22 C23 H23 119.6 . . ?
C23 C24 C25 122.6(5) . . ?
C23 C24 H24 118.7 . . ?
C25 C24 H24 118.7 . . ?
C26 C25 C24 117.4(4) . . ?
C26 C25 C30 123.9(4) . . ?
C24 C25 C30 118.7(4) . . ?
C25 C26 C27 121.7(4) . . ?
C25 C26 H26 119.1 . . ?
C27 C26 H26 119.1 . . ?
C28 C27 C22 121.5(4) . . ?
C28 C27 C26 121.4(4) . . ?
C22 C27 C26 117.1(4) . . ?
C29 C28 C27 120.0(4) . . ?
C29 C28 H28 120.0 . . ?
C27 C28 H28 120.0 . . ?
C28 C29 C20 121.7(4) . . ?
C28 C29 H29 119.1 . . ?
C20 C29 H29 119.1 . . ?
C25 C30 N7 111.4(4) . . ?
C25 C30 H30A 109.3 . . ?
N7 C30 H30A 109.3 . . ?
C25 C30 H30B 109.3 . . ?
N7 C30 H30B 109.3 . . ?
H30A C30 H30B 108.0 . . ?
N7 C31 C32 108.4(5) . . ?
N7 C31 H31A 110.0 . . ?
C32 C31 H31A 110.0 . . ?
N7 C31 H31B 110.0 . . ?
C32 C31 H31B 110.0 . . ?
H31A C31 H31B 108.4 . . ?
N5 C32 C31 110.6(5) . . ?
N5 C32 H32A 109.5 . . ?
C31 C32 H32A 109.5 . . ?
N5 C32 H32B 109.5 . . ?
C31 C32 H32B 109.5 . . ?
H32A C32 H32B 108.1 . . ?
C34 C33 N1 111.8(5) . . ?
C34 C33 H33A 109.2 . . ?
N1 C33 H33A 109.2 . . ?
C34 C33 H33B 109.2 . . ?
N1 C33 H33B 109.2 . . ?
H33A C33 H33B 107.9 . . ?
C33 C34 N4 112.1(5) . . ?
C33 C34 H34A 109.2 . . ?
N4 C34 H34A 109.2 . . ?
C33 C34 H34B 109.2 . . ?
N4 C34 H34B 109.2 . . ?
H34A C34 H34B 107.9 . . ?
N4 C35 C36 119.2(4) . . ?
N4 C35 H35A 107.5 . . ?
C36 C35 H35A 107.5 . . ?
N4 C35 H35B 107.5 . . ?
C36 C35 H35B 107.5 . . ?
H35A C35 H35B 107.0 . . ?
C37 C36 C45 118.9(4) . . ?
C37 C36 C35 119.0(4) . . ?
C45 C36 C35 122.1(5) . . ?
C36 C37 C38 122.1(4) . . ?
C36 C37 H37 119.0 . . ?
C38 C37 H37 119.0 . . ?
C39 C38 C43 119.3(4) . . ?
C39 C38 C37 123.3(4) . . ?
C43 C38 C37 117.3(5) . . ?
C40 C39 C38 122.0(5) . . ?
C40 C39 H39 119.0 . . ?
C38 C39 H39 119.0 . . ?
C39 C40 C41 119.5(5) . . ?
C39 C40 H40 120.3 . . ?
C41 C40 H40 120.3 . . ?
C42 C41 C40 118.8(5) . . ?
C42 C41 C46 122.0(5) . . ?
C40 C41 C46 119.2(6) . . ?
C41 C42 C43 121.9(4) . . ?
C41 C42 H42 119.0 . . ?
C43 C42 H42 119.0 . . ?
C42 C43 C38 118.1(5) . . ?
C42 C43 C44 123.3(4) . . ?
C38 C43 C44 118.3(4) . . ?
C45 C44 C43 121.5(4) . . ?
C45 C44 H44 119.2 . . ?
C43 C44 H44 119.2 . . ?
C44 C45 C36 121.5(5) . . ?
C44 C45 H45 119.2 . . ?
C36 C45 H45 119.2 . . ?
N8 C46 C41 116.8(4) . . ?
N8 C46 H46A 108.1 . . ?
C41 C46 H46A 108.1 . . ?
N8 C46 H46B 108.1 . . ?
C41 C46 H46B 108.1 . . ?
H46A C46 H46B 107.3 . . ?
C48 C47 N8 111.2(5) . . ?
C48 C47 H47A 109.4 . . ?
N8 C47 H47A 109.4 . . ?
C48 C47 H47B 109.4 . . ?
N8 C47 H47B 109.4 . . ?
H47A C47 H47B 108.0 . . ?
N5 C48 C47 110.1(5) . . ?
N5 C48 H48A 109.6 . . ?
C47 C48 H48A 109.6 . . ?
N5 C48 H48B 109.6 . . ?
C47 C48 H48B 109.6 . . ?
H48A C48 H48B 108.2 . . ?
O2 C49 O1 126.0(3) . . ?
O2 C49 C50 119.7(4) . . ?
O1 C49 C50 114.3(3) . . ?
C51 C50 C49 177.8(4) . . ?
C50 C51 C52 176.5(4) . . ?
O4 C52 O3 126.5(4) . . ?
O4 C52 C51 120.1(4) . . ?
O3 C52 C51 113.4(4) . . ?
C33 N1 C1 108.0(5) . . ?
C33 N1 C17 112.0(4) . . ?
C1 N1 C17 110.3(4) . . ?
C33 N1 Cu1 110.7(3) . . ?
C1 N1 Cu1 111.4(3) . . ?
C17 N1 Cu1 104.6(3) . . ?
C2 N2 C3 107.9(3) . . ?
C2 N2 Cu1 101.7(3) . . ?
C3 N2 Cu1 133.8(3) . . ?
C2 N2 H2 103.3 . . ?
C3 N2 H2 103.3 . . ?
Cu1 N2 H2 103.3 . . ?
C18 N3 C19 109.3(3) . . ?
C18 N3 Cu1 107.6(3) . . ?
C19 N3 Cu1 126.2(2) . . ?
C18 N3 H3 103.8 . . ?
C19 N3 H3 103.8 . . ?
Cu1 N3 H3 103.8 . . ?
C35 N4 C34 105.6(4) . . ?
C35 N4 Cu1 124.8(3) . . ?
C34 N4 Cu1 103.0(3) . . ?
C35 N4 H4 107.4 . . ?
C34 N4 H4 107.4 . . ?
Cu1 N4 H4 107.4 . . ?
C32 N5 C48 111.6(5) . . ?
C32 N5 C16 110.9(5) . . ?
C48 N5 C16 110.2(4) . . ?
C32 N5 Cu2 107.7(3) . . ?
C48 N5 Cu2 104.7(3) . . ?
C16 N5 Cu2 111.5(3) . . ?
C15 N6 C14 108.6(4) . . ?
C15 N6 Cu2 100.6(3) . . ?
C14 N6 Cu2 129.3(3) . . ?
C15 N6 H6 105.4 . . ?
C14 N6 H6 105.4 . . ?
Cu2 N6 H6 105.4 . . ?
C31 N7 C30 114.6(4) . . ?
C31 N7 Cu2 103.9(3) . . ?
C30 N7 Cu2 119.6(3) . . ?
C31 N7 H7A 105.9 . . ?
C30 N7 H7A 105.9 . . ?
Cu2 N7 H7A 105.9 . . ?
C46 N8 C47 110.9(4) . . ?
C46 N8 Cu2 126.2(3) . . ?
C47 N8 Cu2 105.3(3) . . ?
C46 N8 H8A 104.1 . . ?
C47 N8 H8A 104.1 . . ?
Cu2 N8 H8A 104.1 . . ?
C49 O1 Cu1 114.2(2) . . ?
C52 O3 Cu2 123.0(3) . . ?
F1 C53 F2 106.1(6) . . ?
F1 C53 F3 104.9(5) . . ?
F2 C53 F3 106.2(5) . . ?
F1 C53 S1 113.7(5) . . ?
F2 C53 S1 112.4(4) . . ?
F3 C53 S1 112.9(4) . . ?
O7 S1 O5 114.6(3) . . ?
O7 S1 O6 115.7(3) . . ?
O5 S1 O6 114.1(3) . . ?
O7 S1 C53 103.5(3) . . ?
O5 S1 C53 104.1(3) . . ?
O6 S1 C53 102.6(3) . . ?
F4 C54 F5 107.1(7) . . ?
F4 C54 F6 105.6(6) . . ?
F5 C54 F6 106.5(6) . . ?
F4 C54 S2 112.7(6) . . ?
F5 C54 S2 111.9(5) . . ?
F6 C54 S2 112.6(5) . . ?
O10 S2 O9 115.9(5) . . ?
O10 S2 O8 114.8(5) . . ?
O9 S2 O8 114.4(5) . . ?
O10 S2 C54 103.3(4) . . ?
O9 S2 C54 102.8(4) . . ?
O8 S2 C54 103.1(4) . . ?
F4B C54B F5B 107.3(7) . . ?
F4B C54B F6B 105.6(6) . . ?
F5B C54B F6B 106.6(7) . . ?
F4B C54B S2B 112.8(6) . . ?
F5B C54B S2B 111.5(5) . . ?
F6B C54B S2B 112.6(6) . . ?
O10B S2B O9B 115.8(5) . . ?
O10B S2B O8B 114.6(4) . . ?
O9B S2B O8B 114.8(5) . . ?
O10B S2B C54B 103.0(4) . . ?
O9B S2B C54B 102.7(4) . . ?
O8B S2B C54B 103.4(4) . . ?

loop_
_geom_bond_atom_site_label_1
_geom_bond_atom_site_label_2
_geom_bond_distance
_geom_bond_site_symmetry_2
_geom_bond_publ_flag
Cu1 O1 1.911(2) . ?
Cu1 N1 2.009(3) . ?
Cu1 N3 2.131(3) . ?
Cu1 N4 2.139(4) . ?
Cu1 N2 2.393(4) . ?
Cu2 O3 1.908(3) . ?
Cu2 N5 2.012(4) . ?
Cu2 N7 2.065(4) . ?
Cu2 N8 2.105(4) . ?
Cu2 N6 2.440(4) . ?
C1 N1 1.486(7) . ?
C1 C2 1.498(7) . ?
C1 H1A 0.9700 . ?
C1 H1B 0.9700 . ?
C2 N2 1.479(5) . ?
C2 H2A 0.9700 . ?
C2 H2B 0.9700 . ?
C3 C4 1.476(6) . ?
C3 N2 1.481(6) . ?
C3 H3A 0.9700 . ?
C3 H3B 0.9700 . ?
C4 C5 1.366(6) . ?
C4 C13 1.423(6) . ?
C5 C6 1.408(6) . ?
C5 H5 0.9300 . ?
C6 C11 1.399(5) . ?
C6 C7 1.413(6) . ?
C7 C8 1.372(6) . ?
C7 H7 0.9300 . ?
C8 C9 1.402(6) . ?
C8 H8 0.9300 . ?
C9 C10 1.394(6) . ?
C9 C14 1.508(6) . ?
C10 C11 1.411(6) . ?
C10 H10 0.9300 . ?
C11 C12 1.445(6) . ?
C12 C13 1.364(7) . ?
C12 H12 0.9300 . ?
C14 N6 1.478(6) . ?
C14 H14A 0.9700 . ?
C14 H14B 0.9700 . ?
C15 N6 1.470(6) . ?
C15 C16 1.508(8) . ?
C15 H15A 0.9700 . ?
C15 H15B 0.9700 . ?
C16 N5 1.497(7) . ?
C16 H16A 0.9700 . ?
C16 H16B 0.9700 . ?
C17 N1 1.490(6) . ?
C17 C18 1.499(7) . ?
C17 H17A 0.9700 . ?
C17 H17B 0.9700 . ?
C18 N3 1.483(5) . ?
C18 H18A 0.9700 . ?
C18 H18B 0.9700 . ?
C19 C20 1.484(6) . ?
C19 N3 1.491(5) . ?
C19 H19A 0.9700 . ?
C19 H19B 0.9700 . ?
C20 C21 1.365(6) . ?
C20 C29 1.427(6) . ?
C21 C22 1.444(6) . ?
C21 H21 0.9300 . ?
C22 C23 1.390(6) . ?
C22 C27 1.405(5) . ?
C23 C24 1.342(7) . ?
C23 H23 0.9300 . ?
C24 C25 1.426(6) . ?
C24 H24 0.9300 . ?
C25 C26 1.359(6) . ?
C25 C30 1.481(6) . ?
C26 C27 1.463(6) . ?
C26 H26 0.9300 . ?
C27 C28 1.370(6) . ?
C28 C29 1.370(7) . ?
C28 H28 0.9300 . ?
C29 H29 0.9300 . ?
C30 N7 1.495(6) . ?
C30 H30A 0.9700 . ?
C30 H30B 0.9700 . ?
C31 N7 1.485(6) . ?
C31 C32 1.505(8) . ?
C31 H31A 0.9700 . ?
C31 H31B 0.9700 . ?
C32 N5 1.470(8) . ?
C32 H32A 0.9700 . ?
C32 H32B 0.9700 . ?
C33 C34 1.445(9) . ?
C33 N1 1.449(7) . ?
C33 H33A 0.9700 . ?
C33 H33B 0.9700 . ?
C34 N4 1.509(7) . ?
C34 H34A 0.9700 . ?
C34 H34B 0.9700 . ?
C35 N4 1.463(6) . ?
C35 C36 1.496(6) . ?
C35 H35A 0.9700 . ?
C35 H35B 0.9700 . ?
C36 C37 1.354(7) . ?
C36 C45 1.400(6) . ?
C37 C38 1.442(6) . ?
C37 H37 0.9300 . ?
C38 C39 1.388(7) . ?
C38 C43 1.414(6) . ?
C39 C40 1.352(7) . ?
C39 H39 0.9300 . ?
C40 C41 1.439(7) . ?
C40 H40 0.9300 . ?
C41 C42 1.357(8) . ?
C41 C46 1.527(7) . ?
C42 C43 1.411(7) . ?
C42 H42 0.9300 . ?
C43 C44 1.426(7) . ?
C44 C45 1.332(7) . ?
C44 H44 0.9300 . ?
C45 H45 0.9300 . ?
C46 N8 1.459(8) . ?
C46 H46A 0.9700 . ?
C46 H46B 0.9700 . ?
C47 C48 1.483(9) . ?
C47 N8 1.493(6) . ?
C47 H47A 0.9700 . ?
C47 H47B 0.9700 . ?
C48 N5 1.481(7) . ?
C48 H48A 0.9700 . ?
C48 H48B 0.9700 . ?
C49 O2 1.229(4) . ?
C49 O1 1.284(5) . ?
C49 C50 1.466(5) . ?
C50 C51 1.187(5) . ?
C51 C52 1.463(6) . ?
C52 O4 1.230(5) . ?
C52 O3 1.262(5) . ?
N2 H2 0.9800 . ?
N3 H3 0.9800 . ?
N4 H4 0.9800 . ?
N6 H6 0.9800 . ?
N7 H7A 0.9800 . ?
N8 H8A 0.9800 . ?
C53 F1 1.260(7) . ?
C53 F2 1.311(6) . ?
C53 F3 1.315(7) . ?
C53 S1 1.773(5) . ?
S1 O7 1.388(4) . ?
S1 O5 1.405(4) . ?
S1 O6 1.407(4) . ?
C54 F4 1.260(8) . ?
C54 F5 1.304(7) . ?
C54 F6 1.313(8) . ?
C54 S2 1.776(6) . ?
S2 O10 1.383(5) . ?
S2 O9 1.405(5) . ?
S2 O8 1.411(5) . ?
C54B F4B 1.256(8) . ?
C54B F5B 1.307(7) . ?
C54B F6B 1.312(8) . ?
C54B S2B 1.777(6) . ?
S2B O10B 1.387(5) . ?
S2B O9B 1.401(5) . ?
S2B O8B 1.408(5) . ?
